data_4350552
loop_
_publ_author_name
'Mezei, Gellert'
'Raptis, Raphael G.'
'Telser, Joshua'

_publ_section_title
;
 Trinuclear, antiferromagnetically coupled Cu(II) complex with an EPR
 spectrum of mononuclear Cu(II): effect of alcoholic solvents.
;
_journal_issue 22
_journal_name_full 'Inorganic chemistry'
_journal_page_first 8841
_journal_page_last 8843
_journal_paper_doi 10.1021/ic061186r
_journal_volume 45
_journal_year 2006
_chemical_formula_sum 'C29 H55 Cl3 Cu3 N10 O9'
_chemical_formula_weight 984.80
_space_group_IT_number 2
_space_group_name_Hall '-P 1'
_space_group_name_H-M_alt 'P -1'
_symmetry_cell_setting triclinic
_symmetry_space_group_name_H-M 'P -1'
_atom_sites_solution_hydrogens geom
_atom_sites_solution_primary direct
_atom_sites_solution_secondary difmap
_audit_creation_method SHELXL-97
_cell_angle_alpha 112.392(3)
_cell_angle_beta 91.656(3)
_cell_angle_gamma 101.022(4)
_cell_formula_units_Z 2
_cell_length_a 9.5332(19)
_cell_length_b 14.644(3)
_cell_length_c 16.866(3)
_cell_measurement_temperature 293(2)
_cell_volume 2123.4(7)
_computing_cell_refinement 'BRUKER SMART-NT V5.0'
_computing_data_collection 'BRUKER SMART-NT V5.0'
_computing_data_reduction 'BRUKER SAINT-NT V5/6.0'
_computing_molecular_graphics 'BRUKER SHELXTL-NT V5.1'
_computing_publication_material 'BRUKER SHELXTL-NT V5.1'
_computing_structure_refinement 'SHELXL-97 (Sheldrick, 1997)'
_computing_structure_solution 'SHELXS-97 (Sheldrick, 1990)'
_diffrn_ambient_temperature 293(2)
_diffrn_measured_fraction_theta_full 0.997
_diffrn_measured_fraction_theta_max 0.997
_diffrn_measurement_device_type 'Bruker AXS SMART CCD area detector'
_diffrn_measurement_method 'phi and omega scans'
_diffrn_radiation_monochromator graphite
_diffrn_radiation_source 'fine-focus sealed tube'
_diffrn_radiation_type MoK\a
_diffrn_radiation_wavelength 0.71073
_diffrn_reflns_av_R_equivalents 0.0200
_diffrn_reflns_av_sigmaI/netI 0.0285
_diffrn_reflns_limit_h_max 10
_diffrn_reflns_limit_h_min -10
_diffrn_reflns_limit_k_max 16
_diffrn_reflns_limit_k_min -10
_diffrn_reflns_limit_l_max 18
_diffrn_reflns_limit_l_min -18
_diffrn_reflns_number 9270
_diffrn_reflns_theta_full 23.27
_diffrn_reflns_theta_max 23.27
_diffrn_reflns_theta_min 2.19
_exptl_absorpt_coefficient_mu 1.736
_exptl_absorpt_correction_type none
_exptl_crystal_colour blue
_exptl_crystal_density_diffrn 1.540
_exptl_crystal_density_method 'not measured'
_exptl_crystal_description prism
_exptl_crystal_F_000 1018
_exptl_crystal_size_max 0.66
_exptl_crystal_size_mid 0.34
_exptl_crystal_size_min 0.26
_refine_diff_density_max 0.523
_refine_diff_density_min -0.399
_refine_diff_density_rms 0.066
_refine_ls_extinction_method none
_refine_ls_goodness_of_fit_ref 1.045
_refine_ls_hydrogen_treatment mixed
_refine_ls_matrix_type full
_refine_ls_number_parameters 479
_refine_ls_number_reflns 6094
_refine_ls_number_restraints 3
_refine_ls_restrained_S_all 1.060
_refine_ls_R_factor_all 0.0526
_refine_ls_R_factor_gt 0.0388
_refine_ls_shift/su_max 0.000
_refine_ls_shift/su_mean 0.000
_refine_ls_structure_factor_coef Fsqd
_refine_ls_weighting_details 'calc w=1/[\s^2^(Fo^2^)+(0.0643P)^2^+1.2384P] where P=(Fo^2^+2Fc^2^)/3''
_refine_ls_weighting_scheme calc
_refine_ls_wR_factor_gt 0.1027
_refine_ls_wR_factor_ref 0.1102
_reflns_number_gt 4797
_reflns_number_total 6094
_reflns_threshold_expression >2sigma(I)
_cod_data_source_file ic061186rsi20060925_114212.cif
_cod_data_source_block '[Bu4N][Cu3(mu3-OH)(mu-4-O2N-pz)3Cl3(EtOH)].EtOH,(5).'
_cod_depositor_comments
;
The following automatic conversions were performed:

data item '_symmetry_cell_setting' value 'Triclinic' was changed to
'triclinic' in accordance with the
/home/saulius/struct/COD-crude-data/automatic-downloads/DataCite-retrospective/ACS/depositions/lib/dictionaries/cif_core.dic
dictionary named 'cif_core.dic' version 2.4.2 last updated on
2011-04-26.

Automatic conversion script
Id: cif_fix_values 6909 2019-04-08 15:41:33Z antanas 
;
_cod_original_cell_volume 2123.5(7)
_cod_original_sg_symbol_H-M P-1
_cod_database_code 4350552

loop_
_symmetry_equiv_pos_as_xyz
'x, y, z'
'-x, -y, -z'

loop_
_atom_site_label
_atom_site_type_symbol
_atom_site_fract_x
_atom_site_fract_y
_atom_site_fract_z
_atom_site_U_iso_or_equiv
_atom_site_adp_type
_atom_site_occupancy
_atom_site_symmetry_multiplicity
_atom_site_calc_flag
_atom_site_refinement_flags
Cu1 Cu 0.87144(5) 0.42077(4) 0.04161(3) 0.04366(16) Uani 1 1 d .
Cu2 Cu 0.68068(5) 0.57075(4) -0.00145(3) 0.04218(16) Uani 1 1 d .
Cu3 Cu 0.85005(5) 0.64524(4) 0.19793(3) 0.04758(17) Uani 1 1 d .
Cl1 Cl 1.04469(11) 0.33557(8) -0.02095(7) 0.0553(3) Uani 1 1 d .
Cl2 Cl 0.55098(13) 0.60258(9) -0.10168(7) 0.0572(3) Uani 1 1 d .
Cl3 Cl 0.94664(19) 0.77346(11) 0.32321(9) 0.1021(6) Uani 1 1 d .
O1 O 0.7526(3) 0.5261(2) 0.09018(16) 0.0427(7) Uani 1 1 d D
O2 O 0.6637(5) 0.1446(3) -0.3098(2) 0.0869(12) Uani 1 1 d .
O3 O 0.5887(5) 0.2527(3) -0.3475(2) 0.0968(14) Uani 1 1 d .
O4 O 0.4730(5) 0.9407(3) 0.1488(3) 0.0983(14) Uani 1 1 d .
O5 O 0.6006(5) 0.9970(3) 0.2724(2) 0.0903(12) Uani 1 1 d .
O6 O 1.2305(5) 0.5273(3) 0.4014(2) 0.1050(15) Uani 1 1 d .
O7 O 1.2311(5) 0.3826(3) 0.3004(3) 0.0930(13) Uani 1 1 d .
O8 O 0.7239(4) 0.2846(3) 0.0691(3) 0.0928(12) Uani 1 1 d D
O9 O 0.2015(18) 0.1485(12) 0.0728(10) 0.387(8) Uiso 1 1 d .
N1 N 0.7655(4) 0.3779(2) -0.0710(2) 0.0465(8) Uani 1 1 d .
N2 N 0.6937(4) 0.4410(2) -0.0902(2) 0.0450(8) Uani 1 1 d .
N3 N 0.6517(4) 0.6927(2) 0.0923(2) 0.0448(8) Uani 1 1 d .
N4 N 0.7242(4) 0.7242(3) 0.1730(2) 0.0456(8) Uani 1 1 d .
N5 N 0.9684(4) 0.5592(3) 0.2191(2) 0.0494(9) Uani 1 1 d .
N6 N 0.9760(4) 0.4691(3) 0.1549(2) 0.0501(9) Uani 1 1 d .
N7 N 0.6425(4) 0.2286(3) -0.2943(2) 0.0620(10) Uani 1 1 d .
N8 N 0.5587(5) 0.9321(3) 0.1997(3) 0.0685(11) Uani 1 1 d .
N9 N 1.1948(5) 0.4643(4) 0.3282(3) 0.0696(11) Uani 1 1 d .
N10 N 0.3537(4) 0.1906(3) 0.4225(2) 0.0536(9) Uani 1 1 d .
C1 C 0.6418(5) 0.3949(3) -0.1738(3) 0.0488(10) Uani 1 1 d .
H1 H 0.5891 0.4210 -0.2040 0.059 Uiso 1 1 calc R
C2 C 0.6792(5) 0.3030(3) -0.2072(2) 0.0470(10) Uani 1 1 d .
C3 C 0.7565(5) 0.2947(3) -0.1411(3) 0.0508(11) Uani 1 1 d .
H3 H 0.7957 0.2399 -0.1450 0.061 Uiso 1 1 calc R
C4 C 0.6993(5) 0.8143(3) 0.2213(3) 0.0537(11) Uani 1 1 d .
H4 H 0.7361 0.8527 0.2786 0.064 Uiso 1 1 calc R
C5 C 0.6111(5) 0.8410(3) 0.1729(3) 0.0502(11) Uani 1 1 d .
C6 C 0.5821(5) 0.7632(3) 0.0924(3) 0.0506(11) Uani 1 1 d .
H6 H 0.5237 0.7604 0.0460 0.061 Uiso 1 1 calc R
C7 C 1.0586(5) 0.4246(3) 0.1861(3) 0.0546(11) Uani 1 1 d .
H7 H 1.0817 0.3626 0.1556 0.066 Uiso 1 1 calc R
C8 C 1.1043(5) 0.4856(3) 0.2710(3) 0.0512(11) Uani 1 1 d .
C9 C 1.0467(5) 0.5692(4) 0.2898(3) 0.0559(12) Uani 1 1 d .
H9 H 1.0599 0.6237 0.3429 0.067 Uiso 1 1 calc R
C10 C 0.2133(5) 0.1606(4) 0.3658(3) 0.0654(13) Uani 1 1 d .
H10A H 0.2049 0.2158 0.3488 0.078 Uiso 1 1 calc R
H10B H 0.1352 0.1526 0.3999 0.078 Uiso 1 1 calc R
C11 C 0.1934(6) 0.0646(4) 0.2850(3) 0.0806(16) Uani 1 1 d .
H11A H 0.2043 0.0089 0.3006 0.097 Uiso 1 1 calc R
H11B H 0.2669 0.0729 0.2482 0.097 Uiso 1 1 calc R
C12 C 0.0460(7) 0.0402(5) 0.2361(4) 0.101(2) Uani 1 1 d .
H12A H -0.0268 0.0355 0.2742 0.121 Uiso 1 1 calc R
H12B H 0.0372 0.0951 0.2188 0.121 Uiso 1 1 calc R
C13 C 0.0193(9) -0.0556(6) 0.1585(5) 0.139(3) Uani 1 1 d .
H13A H 0.0856 -0.0492 0.1182 0.209 Uiso 1 1 calc R
H13B H -0.0774 -0.0701 0.1322 0.209 Uiso 1 1 calc R
H13C H 0.0324 -0.1098 0.1748 0.209 Uiso 1 1 calc R
C14 C 0.3753(5) 0.1053(3) 0.4479(3) 0.0542(11) Uani 1 1 d .
H14A H 0.4566 0.1308 0.4921 0.065 Uiso 1 1 calc R
H14B H 0.4001 0.0529 0.3981 0.065 Uiso 1 1 calc R
C15 C 0.2470(5) 0.0577(4) 0.4812(3) 0.0609(12) Uani 1 1 d .
H15A H 0.2073 0.1106 0.5222 0.073 Uiso 1 1 calc R
H15B H 0.1731 0.0169 0.4335 0.073 Uiso 1 1 calc R
C16 C 0.2893(5) -0.0077(4) 0.5242(3) 0.0601(12) Uani 1 1 d .
H16A H 0.3606 0.0334 0.5732 0.072 Uiso 1 1 calc R
H16B H 0.3319 -0.0593 0.4839 0.072 Uiso 1 1 calc R
C17 C 0.1592(6) -0.0577(4) 0.5543(3) 0.0744(15) Uani 1 1 d .
H17A H 0.1091 -0.0073 0.5875 0.112 Uiso 1 1 calc R
H17B H 0.1901 -0.0902 0.5893 0.112 Uiso 1 1 calc R
H17C H 0.0962 -0.1072 0.5051 0.112 Uiso 1 1 calc R
C18 C 0.3477(6) 0.2807(4) 0.5078(3) 0.0653(13) Uani 1 1 d .
H18A H 0.2640 0.2613 0.5340 0.078 Uiso 1 1 calc R
H18B H 0.4320 0.2925 0.5470 0.078 Uiso 1 1 calc R
C19 C 0.3411(7) 0.3768(4) 0.5003(4) 0.0857(17) Uani 1 1 d .
H19A H 0.2722 0.3637 0.4517 0.103 Uiso 1 1 calc R
H19B H 0.4345 0.4071 0.4897 0.103 Uiso 1 1 calc R
C20 C 0.2971(10) 0.4494(5) 0.5820(4) 0.126(3) Uani 1 1 d .
H20A H 0.2965 0.5113 0.5736 0.151 Uiso 1 1 calc R
H20B H 0.1982 0.4207 0.5856 0.151 Uiso 1 1 calc R
C21 C 0.3731(10) 0.4778(6) 0.6632(4) 0.130(3) Uani 1 1 d .
H21A H 0.3653 0.4196 0.6774 0.195 Uiso 1 1 calc R
H21B H 0.3336 0.5281 0.7060 0.195 Uiso 1 1 calc R
H21C H 0.4725 0.5050 0.6619 0.195 Uiso 1 1 calc R
C22 C 0.4761(5) 0.2157(4) 0.3736(3) 0.0633(13) Uani 1 1 d .
H22A H 0.4784 0.1549 0.3236 0.076 Uiso 1 1 calc R
H22B H 0.4548 0.2652 0.3526 0.076 Uiso 1 1 calc R
C23 C 0.6233(5) 0.2559(4) 0.4230(3) 0.0707(14) Uani 1 1 d .
H23A H 0.6438 0.2100 0.4484 0.085 Uiso 1 1 calc R
H23B H 0.6267 0.3211 0.4693 0.085 Uiso 1 1 calc R
C24 C 0.7360(6) 0.2674(4) 0.3634(4) 0.0873(18) Uani 1 1 d .
H24A H 0.7358 0.2011 0.3197 0.105 Uiso 1 1 calc R
H24B H 0.7091 0.3083 0.3342 0.105 Uiso 1 1 calc R
C25 C 0.8874(7) 0.3156(5) 0.4089(6) 0.123(3) Uani 1 1 d .
H25A H 0.8940 0.3862 0.4430 0.185 Uiso 1 1 calc R
H25B H 0.9547 0.3086 0.3668 0.185 Uiso 1 1 calc R
H25C H 0.9093 0.2827 0.4457 0.185 Uiso 1 1 calc R
C26 C 0.7507(12) 0.1971(9) 0.0639(9) 0.212(6) Uani 1 1 d D
H26A H 0.6788 0.1484 0.0180 0.254 Uiso 1 1 calc R
H26B H 0.8407 0.1965 0.0385 0.254 Uiso 1 1 calc R
C27 C 0.7630(19) 0.1498(11) 0.1138(9) 0.323(11) Uani 1 1 d D
H27A H 0.6700 0.1283 0.1292 0.484 Uiso 1 1 calc R
H27B H 0.8258 0.1942 0.1650 0.484 Uiso 1 1 calc R
H27C H 0.8022 0.0918 0.0841 0.484 Uiso 1 1 calc R
H1O H 0.6826 0.4941 0.0981 0.044(14) Uiso 1 1 d RD
H8O H 0.6542 0.3099 0.0937 1.4(5) Uiso 1 1 d RD
C28 C 0.351(2) 0.1241(15) 0.0827(13) 0.287(8) Uiso 1 1 d .
C29 C 0.4141(18) 0.2188(14) 0.1683(11) 0.261(7) Uiso 1 1 d .

loop_
_atom_site_aniso_label
_atom_site_aniso_U_11
_atom_site_aniso_U_22
_atom_site_aniso_U_33
_atom_site_aniso_U_23
_atom_site_aniso_U_13
_atom_site_aniso_U_12
Cu1 0.0473(3) 0.0440(3) 0.0335(3) 0.0056(2) -0.0035(2) 0.0176(2)
Cu2 0.0479(3) 0.0414(3) 0.0327(3) 0.0065(2) -0.0025(2) 0.0174(2)
Cu3 0.0507(3) 0.0453(3) 0.0371(3) 0.0022(2) -0.0066(2) 0.0197(2)
Cl1 0.0444(6) 0.0556(7) 0.0518(6) 0.0034(5) 0.0023(5) 0.0163(5)
Cl2 0.0648(7) 0.0607(7) 0.0456(6) 0.0151(5) -0.0064(5) 0.0270(6)
Cl3 0.1264(13) 0.0697(9) 0.0713(9) -0.0233(7) -0.0510(9) 0.0496(9)
O1 0.0480(17) 0.0401(15) 0.0360(15) 0.0097(12) -0.0017(12) 0.0123(14)
O2 0.128(3) 0.056(2) 0.053(2) -0.0073(17) -0.008(2) 0.029(2)
O3 0.150(4) 0.088(3) 0.0381(19) 0.0036(19) -0.027(2) 0.043(3)
O4 0.133(4) 0.088(3) 0.084(3) 0.022(2) -0.004(3) 0.074(3)
O5 0.122(3) 0.058(2) 0.071(2) -0.007(2) -0.005(2) 0.046(2)
O6 0.134(4) 0.110(3) 0.058(2) 0.015(2) -0.038(2) 0.044(3)
O7 0.116(3) 0.104(3) 0.076(3) 0.041(2) -0.008(2) 0.057(3)
O8 0.088(3) 0.085(3) 0.119(3) 0.057(3) 0.004(2) 0.014(2)
N1 0.054(2) 0.040(2) 0.0394(19) 0.0080(16) -0.0044(16) 0.0152(16)
N2 0.054(2) 0.0394(19) 0.0352(18) 0.0078(15) -0.0039(15) 0.0113(16)
N3 0.050(2) 0.046(2) 0.0349(18) 0.0084(15) 0.0033(15) 0.0189(16)
N4 0.047(2) 0.047(2) 0.0350(18) 0.0038(16) 0.0008(15) 0.0198(16)
N5 0.054(2) 0.051(2) 0.0362(19) 0.0067(17) -0.0050(16) 0.0183(17)
N6 0.056(2) 0.051(2) 0.0399(19) 0.0097(17) -0.0033(16) 0.0221(17)
N7 0.076(3) 0.054(3) 0.037(2) -0.0025(19) -0.0043(19) 0.015(2)
N8 0.082(3) 0.056(3) 0.070(3) 0.018(2) 0.012(2) 0.037(2)
N9 0.071(3) 0.085(3) 0.058(3) 0.034(3) -0.009(2) 0.023(2)
N10 0.055(2) 0.046(2) 0.054(2) 0.0098(17) 0.0010(18) 0.0215(17)
C1 0.058(3) 0.046(3) 0.036(2) 0.011(2) -0.006(2) 0.011(2)
C2 0.054(3) 0.047(2) 0.031(2) 0.0055(19) -0.0053(19) 0.010(2)
C3 0.059(3) 0.040(2) 0.041(2) 0.001(2) -0.003(2) 0.016(2)
C4 0.057(3) 0.046(3) 0.045(2) 0.001(2) 0.003(2) 0.019(2)
C5 0.055(3) 0.047(3) 0.048(2) 0.012(2) 0.007(2) 0.023(2)
C6 0.051(3) 0.056(3) 0.049(3) 0.020(2) 0.006(2) 0.023(2)
C7 0.060(3) 0.058(3) 0.048(3) 0.018(2) -0.001(2) 0.025(2)
C8 0.051(3) 0.062(3) 0.043(2) 0.023(2) -0.002(2) 0.017(2)
C9 0.060(3) 0.063(3) 0.035(2) 0.007(2) -0.008(2) 0.018(2)
C10 0.065(3) 0.067(3) 0.069(3) 0.027(3) -0.003(3) 0.027(3)
C11 0.082(4) 0.085(4) 0.067(3) 0.019(3) -0.010(3) 0.028(3)
C12 0.095(5) 0.111(5) 0.078(4) 0.022(4) -0.016(3) 0.015(4)
C13 0.125(6) 0.137(7) 0.093(5) -0.007(5) -0.026(5) 0.003(5)
C14 0.056(3) 0.049(3) 0.055(3) 0.012(2) 0.000(2) 0.025(2)
C15 0.054(3) 0.061(3) 0.067(3) 0.020(2) 0.004(2) 0.023(2)
C16 0.059(3) 0.073(3) 0.050(3) 0.021(2) 0.003(2) 0.026(2)
C17 0.074(4) 0.079(4) 0.072(3) 0.032(3) 0.001(3) 0.017(3)
C18 0.077(3) 0.061(3) 0.061(3) 0.019(2) 0.012(3) 0.034(3)
C19 0.117(5) 0.066(4) 0.078(4) 0.024(3) 0.012(3) 0.038(3)
C20 0.211(9) 0.073(4) 0.088(5) 0.008(4) -0.001(5) 0.070(5)
C21 0.191(9) 0.093(5) 0.083(5) 0.002(4) -0.006(5) 0.051(5)
C22 0.081(3) 0.048(3) 0.061(3) 0.018(2) 0.010(3) 0.023(2)
C23 0.065(3) 0.057(3) 0.084(4) 0.021(3) 0.011(3) 0.015(3)
C24 0.086(4) 0.062(3) 0.115(5) 0.032(3) 0.031(4) 0.022(3)
C25 0.075(4) 0.088(5) 0.207(9) 0.056(5) 0.045(5) 0.018(4)
C26 0.159(10) 0.202(12) 0.345(18) 0.209(13) -0.021(10) -0.007(8)
C27 0.49(3) 0.31(2) 0.30(2) 0.236(18) 0.102(19) 0.12(2)

loop_
_atom_type_symbol
_atom_type_description
_atom_type_scat_dispersion_real
_atom_type_scat_dispersion_imag
_atom_type_scat_source
C C 0.0033 0.0016 'International Tables Vol C Tables 4.2.6.8 and 6.1.1.4'
H H 0.0000 0.0000 'International Tables Vol C Tables 4.2.6.8 and 6.1.1.4'
Cl Cl 0.1484 0.1585 'International Tables Vol C Tables 4.2.6.8 and 6.1.1.4'
Cu Cu 0.3201 1.2651 'International Tables Vol C Tables 4.2.6.8 and 6.1.1.4'
N N 0.0061 0.0033 'International Tables Vol C Tables 4.2.6.8 and 6.1.1.4'
O O 0.0106 0.0060 'International Tables Vol C Tables 4.2.6.8 and 6.1.1.4'

loop_
_geom_angle_atom_site_label_1
_geom_angle_atom_site_label_2
_geom_angle_atom_site_label_3
_geom_angle
_geom_angle_site_symmetry_3
N6 Cu1 N1 177.66(14) .
N6 Cu1 O1 88.79(12) .
N1 Cu1 O1 89.19(12) .
N6 Cu1 Cl1 91.38(11) .
N1 Cu1 Cl1 90.24(10) .
O1 Cu1 Cl1 164.52(10) .
N6 Cu1 O8 89.56(15) .
N1 Cu1 O8 91.91(15) .
O1 Cu1 O8 98.48(14) .
Cl1 Cu1 O8 97.00(11) .
N2 Cu2 N3 173.80(15) .
N2 Cu2 O1 89.30(12) .
N3 Cu2 O1 87.97(12) .
N2 Cu2 Cl2 89.67(10) .
N3 Cu2 Cl2 91.78(10) .
O1 Cu2 Cl2 167.41(9) .
N2 Cu2 Cl1 98.44(10) 2_765
N3 Cu2 Cl1 86.66(10) 2_765
O1 Cu2 Cl1 81.60(9) 2_765
Cl2 Cu2 Cl1 110.96(5) 2_765
N4 Cu3 N5 176.81(14) .
N4 Cu3 O1 88.37(12) .
N5 Cu3 O1 88.71(12) .
N4 Cu3 Cl3 91.83(10) .
N5 Cu3 Cl3 90.99(10) .
O1 Cu3 Cl3 175.79(11) .
Cu1 Cl1 Cu2 121.59(5) 2_765
Cu3 O1 Cu1 113.94(13) .
Cu3 O1 Cu2 111.94(13) .
Cu1 O1 Cu2 111.79(12) .
C26 O8 Cu1 130.0(6) .
C3 N1 N2 108.8(3) .
C3 N1 Cu1 130.0(3) .
N2 N1 Cu1 120.9(2) .
C1 N2 N1 107.5(3) .
C1 N2 Cu2 131.9(3) .
N1 N2 Cu2 120.6(2) .
C6 N3 N4 108.1(3) .
C6 N3 Cu2 131.3(3) .
N4 N3 Cu2 120.1(2) .
C4 N4 N3 108.0(3) .
C4 N4 Cu3 130.8(3) .
N3 N4 Cu3 121.0(2) .
C9 N5 N6 108.0(3) .
C9 N5 Cu3 131.6(3) .
N6 N5 Cu3 120.3(2) .
C7 N6 N5 108.5(3) .
C7 N6 Cu1 129.3(3) .
N5 N6 Cu1 122.2(3) .
O2 N7 O3 123.8(4) .
O2 N7 C2 118.1(4) .
O3 N7 C2 118.1(4) .
O4 N8 O5 123.5(4) .
O4 N8 C5 118.0(4) .
O5 N8 C5 118.5(4) .
O6 N9 O7 123.6(4) .
O6 N9 C8 118.5(5) .
O7 N9 C8 117.9(4) .
C10 N10 C14 110.5(3) .
C10 N10 C22 109.0(4) .
C14 N10 C22 109.6(3) .
C10 N10 C18 109.2(3) .
C14 N10 C18 106.1(3) .
C22 N10 C18 112.4(3) .
N2 C1 C2 108.6(4) .
C1 C2 C3 106.7(4) .
C1 C2 N7 126.7(4) .
C3 C2 N7 126.6(4) .
N1 C3 C2 108.4(4) .
N4 C4 C5 108.8(4) .
C4 C5 C6 106.7(4) .
C4 C5 N8 127.0(4) .
C6 C5 N8 126.3(4) .
N3 C6 C5 108.4(4) .
N6 C7 C8 108.4(4) .
C9 C8 C7 106.8(4) .
C9 C8 N9 127.3(4) .
C7 C8 N9 125.8(4) .
N5 C9 C8 108.3(4) .
N10 C10 C11 115.9(4) .
C10 C11 C12 110.7(5) .
C13 C12 C11 112.7(6) .
N10 C14 C15 115.5(4) .
C16 C15 C14 111.3(4) .
C15 C16 C17 110.7(4) .
C19 C18 N10 116.1(4) .
C18 C19 C20 110.7(5) .
C21 C20 C19 122.0(7) .
C23 C22 N10 116.4(4) .
C22 C23 C24 110.3(5) .
C25 C24 C23 114.1(6) .
C27 C26 O8 138.8(15) .
O9 C28 C29 97.5(15) .

loop_
_geom_bond_atom_site_label_1
_geom_bond_atom_site_label_2
_geom_bond_distance
_geom_bond_site_symmetry_2
Cu1 N6 1.933(3) .
Cu1 N1 1.939(3) .
Cu1 O1 2.023(3) .
Cu1 Cl1 2.2985(12) .
Cu1 O8 2.417(4) .
Cu2 N2 1.950(3) .
Cu2 N3 1.957(3) .
Cu2 O1 2.041(3) .
Cu2 Cl2 2.3030(12) .
Cu2 Cl1 2.6560(13) 2_765
Cu3 N4 1.955(3) .
Cu3 N5 1.963(4) .
Cu3 O1 2.019(3) .
Cu3 Cl3 2.2453(13) .
Cl1 Cu2 2.6560(13) 2_765
O2 N7 1.214(5) .
O3 N7 1.215(5) .
O4 N8 1.225(5) .
O5 N8 1.228(5) .
O6 N9 1.217(5) .
O7 N9 1.229(5) .
O8 C26 1.325(11) .
O9 C28 1.55(2) .
N1 C3 1.322(5) .
N1 N2 1.373(5) .
N2 C1 1.339(5) .
N3 C6 1.329(5) .
N3 N4 1.374(4) .
N4 C4 1.331(5) .
N5 C9 1.333(5) .
N5 N6 1.368(5) .
N6 C7 1.325(5) .
N7 C2 1.439(5) .
N8 C5 1.428(6) .
N9 C8 1.434(6) .
N10 C10 1.510(6) .
N10 C14 1.511(6) .
N10 C22 1.516(6) .
N10 C18 1.550(6) .
C1 C2 1.369(6) .
C2 C3 1.375(6) .
C4 C5 1.363(6) .
C5 C6 1.377(6) .
C7 C8 1.371(6) .
C8 C9 1.369(6) .
C10 C11 1.515(7) .
C11 C12 1.516(8) .
C12 C13 1.481(9) .
C14 C15 1.520(6) .
C15 C16 1.504(6) .
C16 C17 1.518(6) .
C18 C19 1.472(7) .
C19 C20 1.514(8) .
C20 C21 1.404(9) .
C22 C23 1.501(7) .
C23 C24 1.521(7) .
C24 C25 1.519(9) .
C26 C27 1.291(11) .
C28 C29 1.57(2) .
